data_2006856
loop_
_publ_author_name
'Hoong-Kun Fun'
'Kandasamy Chinnakali'
'Kandasamy Sivakumar'
'Teng-Wah Sam'
'Siew-Eng How'

_publ_section_title
;
 Substituted Methoxybenzene Derivatives: C~8~H~9~NO~4~, C~9~H~11~NO~5~
 and C~13~H~18~O~4~
;
_journal_issue 12
_journal_name_full 'Acta Crystallographica Section C'
_journal_page_first 1859
_journal_page_last 1862
_journal_paper_doi 10.1107/S010827019700975X
_journal_volume 53
_journal_year 1997
_chemical_formula_sum 'C13 H18 O4'
_chemical_formula_weight 238.27
_chemical_melting_point 77.9
_chemical_name_systematic
;
1-(2,4,5-trimethoxyphenyl)-1-butanone.
;
_space_group_IT_number 14
_symmetry_cell_setting monoclinic
_symmetry_space_group_name_Hall '-P 2yn'
_symmetry_space_group_name_H-M 'P 1 21/n 1'
_audit_creation_method SHELXL
_cell_angle_alpha 90.00
_cell_angle_beta 96.006(9)
_cell_angle_gamma 90.00
_cell_formula_units_Z 4
_cell_length_a 12.1275(12)
_cell_length_b 7.5965(7)
_cell_length_c 13.9890(14)
_cell_measurement_reflns_used 32
_cell_measurement_temperature 293(2)
_cell_measurement_theta_max 12.54
_cell_measurement_theta_min 5.37
_cell_volume 1281.7(2)
_diffrn_ambient_temperature 293(2)
_diffrn_measurement_device 'Siemens P4 diffractometer'
_diffrn_measurement_method '\q/2\q scans'
_diffrn_radiation_monochromator graphite
_diffrn_radiation_source 'fine-focus sealed tube'
_diffrn_radiation_type MoK\a
_diffrn_radiation_wavelength 0.71073
_diffrn_reflns_av_R_equivalents 0.0229
_diffrn_reflns_av_sigmaI/netI 0.0321
_diffrn_reflns_limit_h_max 15
_diffrn_reflns_limit_h_min -1
_diffrn_reflns_limit_k_max 9
_diffrn_reflns_limit_k_min -1
_diffrn_reflns_limit_l_max 18
_diffrn_reflns_limit_l_min -18
_diffrn_reflns_number 3812
_diffrn_reflns_theta_max 27.50
_diffrn_reflns_theta_min 2.12
_diffrn_standards_decay_% <3
_diffrn_standards_interval_count 97
_diffrn_standards_number 3
_exptl_absorpt_coefficient_mu 0.091
_exptl_absorpt_correction_type none
_exptl_crystal_colour Colourless
_exptl_crystal_density_diffrn 1.235
_exptl_crystal_density_meas ?
_exptl_crystal_description Block
_exptl_crystal_F_000 512
_exptl_crystal_size_max 0.68
_exptl_crystal_size_mid 0.48
_exptl_crystal_size_min 0.42
_refine_diff_density_max 0.18
_refine_diff_density_min -0.17
_refine_ls_extinction_coef 0.016(3)
_refine_ls_extinction_method 'SHELXL93 (Sheldrick, 1993)'
_refine_ls_goodness_of_fit_all 0.965
_refine_ls_goodness_of_fit_obs 1.136
_refine_ls_hydrogen_treatment refall
_refine_ls_matrix_type full
_refine_ls_number_parameters 227
_refine_ls_number_reflns 2930
_refine_ls_number_restraints 0
_refine_ls_restrained_S_all 0.965
_refine_ls_restrained_S_obs 1.136
_refine_ls_R_factor_all 0.0720
_refine_ls_R_factor_obs .0419
_refine_ls_shift/esd_max 0.000
_refine_ls_shift/esd_mean 0.000
_refine_ls_structure_factor_coef Fsqd
_refine_ls_weighting_details 'w = 1/[\s^2^(Fo^2^)+(0.0745P)^2^] where P=(Fo^2^+2Fc^2^)/3'
_refine_ls_weighting_scheme calc
_refine_ls_wR_factor_all 0.1320
_refine_ls_wR_factor_obs .1174
_reflns_number_observed 1759
_reflns_number_total 2930
_reflns_observed_criterion >2sigma(I)
_cod_data_source_file mu1333.cif
_cod_data_source_block III
_cod_depositor_comments
;
The following automatic conversions were performed:
'_symmetry_cell_setting' value 'Monoclinic' changed to 'monoclinic'
according to '/home/saulius/struct/CIF-dictionaries/cif_core.dic'
dictionary named 'cif_core.dic' version 2.4.1 from 2010-06-29.

Automatic conversion script
Id: cif_fix_enum 1527 2010-12-29 10:47:43Z saulius 

The following automatic conversions were performed:

'_symmetry_cell_setting' value 'Monoclinic' changed to 'monoclinic'
according to /home/saulius/struct/CIF-dictionaries/cif_core.dic
dictionary named 'cif_core.dic' version 2.4.1 from
2010-06-29.

'_exptl_absorpt_correction_type' value 'None' changed to
'none' according to
/home/saulius/struct/CIF-dictionaries/cif_core.dic dictionary named
'cif_core.dic' version 2.4.1 from 2010-06-29.

Automatic conversion script
Id: cif_fix_values 1715 2011-07-08 13:25:40Z adriana 

The following automatic conversions were performed:

'_exptl_crystal_density_meas' value 'not measured' was changed to '?'
- the value is perceived as not measured.

Automatic conversion script
Id: cif_fix_values 3008 2015-01-20 13:52:24Z robertas 

The following automatic conversions were performed:

'_refine_ls_weighting_scheme' value 'calc w =
1/[\s^2^(Fo^2^)+(0.0745P)^2^] where P=(Fo^2^+2Fc^2^)/3' was changed
to 'calc'. New tag '_refine_ls_weighting_details' was created. The
value of the new tag was set to 'w = 1/[\s^2^(Fo^2^)+(0.0745P)^2^]
where P=(Fo^2^+2Fc^2^)/3'.

Automatic conversion script
Id: cif_fix_values 3143 2015-03-26 13:38:13Z robertas 
;
_cod_original_sg_symbol_H-M 'P 21/n'
_cod_database_code 2006856

loop_
_symmetry_equiv_pos_as_xyz
'x, y, z'
'-x+1/2, y+1/2, -z+1/2'
'-x, -y, -z'
'x-1/2, -y-1/2, z-1/2'

loop_
_atom_site_aniso_label
_atom_site_aniso_U_11
_atom_site_aniso_U_22
_atom_site_aniso_U_33
_atom_site_aniso_U_12
_atom_site_aniso_U_13
_atom_site_aniso_U_23
O1 .0920(8) .1887(15) .0471(6) -.0219(9) -.0047(6) .0048(7)
O2 .0704(6) .1134(9) .0426(5) -.0137(6) .0039(4) .0063(5)
O3 .0706(7) .0972(8) .0648(6) -.0141(6) .0098(5) .0016(5)
O4 .0866(8) .1120(9) .0586(6) -.0084(7) .0231(5) .0075(6)
C1 .0689(9) .0616(9) .0449(6) .0028(7) .0055(6) -.0019(6)
C2 .0664(8) .0604(8) .0455(6) .0002(7) .0080(6) .0013(6)
C3 .0704(9) .0663(9) .0437(6) -.0022(7) .0041(6) -.0006(6)
C4 .0671(9) .0611(8) .0571(8) -.0024(7) .0095(6) -.0024(6)
C5 .0767(10) .0653(9) .0518(7) .0008(8) .0161(7) -.0008(6)
C6 .0794(10) .0713(9) .0421(6) .0036(8) .0065(6) -.0007(6)
C7 .0745(9) .0798(10) .0470(7) .0015(8) .0003(6) -.0039(7)
C8 .0638(8) .0681(9) .0526(7) .0066(7) -.0001(6) .0020(7)
C9 .0675(10) .0919(13) .0678(9) .0080(9) -.0056(8) .0031(9)
C10 .0661(11) .120(2) .0988(14) .0025(12) .0052(10) -.0007(14)
C11 .0775(11) .120(2) .0448(7) -.0070(12) .0070(7) .0085(9)
C12 .0701(11) .105(2) .0684(10) -.0100(11) .0037(8) -.0065(10)
C13 .104(2) .110(2) .0576(9) -.0018(14) .0247(9) .0117(10)

loop_
_atom_site_label
_atom_site_fract_x
_atom_site_fract_y
_atom_site_fract_z
_atom_site_U_iso_or_equiv
_atom_site_thermal_displace_type
_atom_site_calc_flag
_atom_site_refinement_flags
_atom_site_occupancy
_atom_site_disorder_group
_atom_site_type_symbol
O1 1.10906(11) .2335(2) .69295(7) .1101(5) Uani d . 1 . O
O2 .98701(8) .2651(2) .40654(6) .0756(4) Uani d . 1 . O
O3 .62881(9) .1018(2) .50016(7) .0773(4) Uani d . 1 . O
O4 .70813(9) .0867(2) .67944(7) .0847(4) Uani d . 1 . O
C1 .96306(12) .2160(2) .57001(9) .0585(4) Uani d . 1 . C
C2 .91835(12) .2204(2) .47381(9) .0573(4) Uani d . 1 . C
C3 .80641(12) .1824(2) .44901(10) .0602(4) Uani d . 1 . C
C4 .73850(12) .1393(2) .51807(10) .0616(4) Uani d . 1 . C
C5 .78201(13) .1318(2) .61514(10) .0639(4) Uani d . 1 . C
C6 .89168(13) .1699(2) .63877(9) .0643(4) Uani d . 1 . C
C7 1.08107(13) .2529(2) .60739(9) .0675(4) Uani d . 1 . C
C8 1.16504(12) .3110(2) .54246(10) .0619(4) Uani d . 1 . C
C9 1.27873(13) .3448(3) .59544(12) .0766(5) Uani d . 1 . C
C10 1.3651(2) .3858(4) .5290(2) .0951(6) Uani d . 1 . C
C11 .9454(2) .2553(3) .30791(11) .0809(5) Uani d . 1 . C
C12 .5793(2) .1160(3) .40302(13) .0815(5) Uani d . 1 . C
C13 .7504(2) .0819(4) .77805(12) .0891(6) Uani d . 1 . C
H3 .7777(11) .1911(17) .3861(11) .060(4) Uiso d . 1 . H
H6 .9227(12) .1680(19) .7045(11) .071(4) Uiso d . 1 . H
H8A 1.1740(13) .220(2) .4900(12) .080(5) Uiso d . 1 . H
H8B 1.1379(11) .415(2) .5074(10) .071(4) Uiso d . 1 . H
H9A 1.2983(15) .238(2) .6336(13) .096(6) Uiso d . 1 . H
H9B 1.2752(12) .450(2) .6418(11) .086(5) Uiso d . 1 . H
H10A 1.3463(16) .488(3) .4889(14) .110(7) Uiso d . 1 . H
H10B 1.4387(18) .408(3) .5629(14) .120(7) Uiso d . 1 . H
H10C 1.3725(19) .288(3) .4854(17) .122(8) Uiso d . 1 . H
H11A .9200(17) .135(3) .2907(14) .114(7) Uiso d . 1 . H
H11B .8847(16) .351(3) .2972(13) .103(6) Uiso d . 1 . H
H11C 1.0069(17) .284(2) .2758(13) .096(6) Uiso d . 1 . H
H12A .6213(14) .037(2) .3602(12) .094(5) Uiso d . 1 . H
H12B .5801(17) .240(3) .3806(15) .113(7) Uiso d . 1 . H
H12C .5029(17) .072(3) .4063(13) .100(6) Uiso d . 1 . H
H13A .8096(14) -.007(3) .7869(12) .091(6) Uiso d . 1 . H
H13B .7756(15) .201(3) .8013(14) .097(6) Uiso d . 1 . H
H13C .6854(13) .049(2) .8096(13) .095(5) Uiso d . 1 . H

loop_
_atom_type_symbol
_atom_type_description
_atom_type_scat_dispersion_real
_atom_type_scat_dispersion_imag
_atom_type_scat_source
C C 0.0033 0.0016 'International Tables Vol C Tables 4.2.6.8 and 6.1.1.4'
H H 0.0000 0.0000 'International Tables Vol C Tables 4.2.6.8 and 6.1.1.4'
O O 0.0106 0.0060 'International Tables Vol C Tables 4.2.6.8 and 6.1.1.4'

loop_
_geom_angle_atom_site_label_1
_geom_angle_atom_site_label_2
_geom_angle_atom_site_label_3
_geom_angle
_geom_angle_publ_flag
C2 O2 C11 118.49(12) yes
C4 O3 C12 117.68(12) yes
C5 O4 C13 116.57(14) yes
C2 C1 C6 117.44(13) ?
C2 C1 C7 126.29(13) ?
C6 C1 C7 116.26(11) ?
O2 C2 C3 121.90(11) ?
O2 C2 C1 117.86(13) ?
C3 C2 C1 120.24(12) ?
C4 C3 C2 120.92(12) ?
O3 C4 C3 124.65(13) ?
O3 C4 C5 115.54(13) ?
C3 C4 C5 119.81(13) ?
C6 C5 O4 125.26(12) ?
C6 C5 C4 118.84(13) ?
O4 C5 C4 115.90(14) ?
C5 C6 C1 122.75(12) ?
O1 C7 C1 118.57(14) yes
O1 C7 C8 119.56(14) yes
C1 C7 C8 121.87(11) yes
C7 C8 C9 113.19(12) yes
C10 C9 C8 112.91(15) yes

loop_
_geom_bond_atom_site_label_1
_geom_bond_atom_site_label_2
_geom_bond_site_symmetry_2
_geom_bond_distance
_geom_bond_publ_flag
O1 C7 . 1.218(2) yes
O2 C2 . 1.363(2) yes
O2 C11 . 1.421(2) yes
O3 C4 . 1.358(2) yes
O3 C12 . 1.431(2) yes
O4 C5 . 1.378(2) yes
O4 C13 . 1.421(2) yes
C1 C2 . 1.398(2) ?
C1 C6 . 1.404(2) ?
C1 C7 . 1.498(2) yes
C2 C3 . 1.396(2) ?
C3 C4 . 1.373(2) ?
C4 C5 . 1.406(2) ?
C5 C6 . 1.367(2) ?
C7 C8 . 1.500(2) yes
C8 C9 . 1.517(2) yes
C9 C10 . 1.504(3) yes

loop_
_geom_hbond_atom_site_label_D
_geom_hbond_atom_site_label_H
_geom_hbond_atom_site_label_A
_geom_hbond_site_symmetry_A
_geom_hbond_distance_DH
_geom_hbond_distance_HA
_geom_hbond_distance_DA
_geom_hbond_angle_DHA
C12 H12C O3 4_565 0.99(2) 2.54(2) 3.415(2) 147(2)

loop_
_cod_related_entry_id
_cod_related_entry_database
_cod_related_entry_code
1 ChemSpider 9633887
